data_7715584
loop_
_publ_author_name
'M&#x105;czka, Miros&#x142;aw'
'Sobczak, Szymon'
'Ptak, Maciej'
'Sm&#xf3;&#x142;ka, Szymon'
'Fedoruk, Katarzyna'
'Dyba&#x142;a, Filip'
'Herman, Artur P.'
'Paraguassu, Waldeci'
'Zar&#x119;ba, Jan K'
'Kudrawiec, Robert'
'Sieradzki, Adam'
'Katrusiak, Andrzej'

_publ_section_title
;
 Revisiting a (001)-oriented layered lead chloride templated by
 1,2,4-triazolium: structural phase transitions, lattice dynamics and
 broadband photoluminescence.
;
_journal_issue 16
_journal_name_full 'Dalton transactions (Cambridge, England : 2003)'
_journal_page_first 6906
_journal_page_last 6919
_journal_paper_doi 10.1039/d4dt00406j
_journal_volume 53
_journal_year 2024
_chemical_formula_moiety 'Cl4 Pb, 2(C2 H4 N3)'
_chemical_formula_sum 'C4 H8 Cl4 N6 Pb'
_chemical_formula_weight 489.15
_chemical_name_systematic Tz2PbCl4
_space_group_crystal_system monoclinic
_space_group_IT_number 14
_space_group_name_Hall '-P 2ybc'
_space_group_name_H-M_alt 'P 1 21/c 1'
_atom_sites_solution_hydrogens geom
_audit_creation_date 2023-12-15
_audit_creation_method
;
Olex2 1.5
(compiled 2023.08.24 svn.re1ec1418 for OlexSys, GUI svn.r6817)
;
_audit_update_record
;
2024-03-04 deposited with the CCDC.	2024-03-21 downloaded from the CCDC.
;
_cell_angle_alpha 90
_cell_angle_beta 90.149(6)
_cell_angle_gamma 90
_cell_formula_units_Z 4
_cell_length_a 21.419(2)
_cell_length_b 8.3049(4)
_cell_length_c 7.3363(4)
_cell_measurement_reflns_used 5873
_cell_measurement_temperature 100.2(8)
_cell_measurement_theta_max 28.3430
_cell_measurement_theta_min 3.6670
_cell_volume 1305.00(15)
_computing_cell_refinement 'CrysAlisPro 1.171.42.49 (Rigaku OD, 2022)'
_computing_data_collection 'CrysAlisPro 1.171.42.49 (Rigaku OD, 2022)'
_computing_data_reduction 'CrysAlisPro 1.171.42.49 (Rigaku OD, 2022)'
_computing_molecular_graphics 'Olex2 1.5 (Dolomanov et al., 2009)'
_computing_publication_material 'Olex2 1.5 (Dolomanov et al., 2009)'
_computing_structure_refinement 'SHELXL 2019/2 (Sheldrick, 2015)'
_computing_structure_solution 'SHELXT  (Sheldrick, 2015)'
_diffrn_ambient_temperature 100.15
_diffrn_detector_area_resol_mean 8.0772
_diffrn_detector_type Eos
_diffrn_measured_fraction_theta_full 0.991
_diffrn_measured_fraction_theta_max 0.907
_diffrn_measurement_device 'four-circle diffractometer'
_diffrn_measurement_device_type 'Xcalibur, Eos'
_diffrn_measurement_method '\w scans'
_diffrn_radiation_type MoK\a
_diffrn_radiation_wavelength 0.71073
_diffrn_reflns_av_R_equivalents 0.0374
_diffrn_reflns_av_unetI/netI 0.0328
_diffrn_reflns_Laue_measured_fraction_full 0.991
_diffrn_reflns_Laue_measured_fraction_max 0.907
_diffrn_reflns_limit_h_max 26
_diffrn_reflns_limit_h_min -28
_diffrn_reflns_limit_k_max 10
_diffrn_reflns_limit_k_min -11
_diffrn_reflns_limit_l_max 9
_diffrn_reflns_limit_l_min -9
_diffrn_reflns_number 14033
_diffrn_reflns_point_group_measured_fraction_full 0.991
_diffrn_reflns_point_group_measured_fraction_max 0.907
_diffrn_reflns_theta_full 25.000
_diffrn_reflns_theta_max 28.802
_diffrn_reflns_theta_min 2.630
_exptl_absorpt_coefficient_mu 13.726
_exptl_absorpt_correction_T_max 0.776
_exptl_absorpt_correction_T_min 0.491
_exptl_absorpt_correction_type analytical
_exptl_absorpt_process_details
;
CrysAlisPro 1.171.42.49 (Rigaku Oxford Diffraction, 2022)
Analytical numeric absorption correction using a multifaceted crystal
model based on expressions derived by R.C. Clark & J.S. Reid.
(Clark, R. C. & Reid, J. S. (1995). Acta Cryst. A51, 887-897)
Empirical absorption correction using spherical harmonics,
implemented in SCALE3 ABSPACK scaling algorithm.
;
_exptl_crystal_colour colourless
_exptl_crystal_colour_primary colourless
_exptl_crystal_density_diffrn 2.490
_exptl_crystal_description block
_exptl_crystal_F_000 896
_exptl_crystal_size_max 0.50
_exptl_crystal_size_mid 0.15
_exptl_crystal_size_min 0.12
_refine_diff_density_max 1.901
_refine_diff_density_min -5.705
_refine_diff_density_rms 0.235
_refine_ls_extinction_coef 0.0045(4)
_refine_ls_extinction_expression Fc^*^=kFc[1+0.001xFc^2^\l^3^/sin(2\q)]^-1/4^
_refine_ls_extinction_method 'SHELXL-2019/2 (Sheldrick 2019)'
_refine_ls_goodness_of_fit_ref 1.239
_refine_ls_hydrogen_treatment constr
_refine_ls_matrix_type full
_refine_ls_number_parameters 137
_refine_ls_number_reflns 3071
_refine_ls_number_restraints 151
_refine_ls_restrained_S_all 1.285
_refine_ls_R_factor_all 0.0784
_refine_ls_R_factor_gt 0.0641
_refine_ls_shift/su_max 0.000
_refine_ls_shift/su_mean 0.000
_refine_ls_structure_factor_coef Fsqd
_refine_ls_weighting_details 'w=1/[\s^2^(Fo^2^)+(0.0271P)^2^+28.7927P] where P=(Fo^2^+2Fc^2^)/3'
_refine_ls_weighting_scheme calc
_refine_ls_wR_factor_gt 0.1213
_refine_ls_wR_factor_ref 0.1297
_reflns_Friedel_coverage 0.000
_reflns_number_gt 2544
_reflns_number_total 3071
_reflns_threshold_expression 'I > 2\s(I)'
_cod_data_source_file d4dt00406j2.cif
_cod_data_source_block triag2pbcl4_iv_100_00
_cod_depositor_comments 'Adding full bibliography for 7715584--7715597.cif.'
_cod_original_cell_volume 1305.01(16)
_cod_database_code 7715584
_shelx_shelxl_version_number 2018/3
_shelx_space_group_comment
;
The symmetry employed for this shelxl refinement is uniquely defined
by the following loop, which should always be used as a source of
symmetry information in preference to the above space-group names.
They are only intended as comments.
;
_shelx_estimated_absorpt_t_max 0.290
_shelx_estimated_absorpt_t_min 0.048
_olex2_refinement_description
;
1. Fixed Uiso
 At 1.2 times of:
  All C(H) groups, All N(H) groups
2. Restrained distances
 N3A-N2A \\sim N3B-N2B
 with sigma of 0.02
 N3B-C2B \\sim N3A-C2A
 with sigma of 0.02
 N2A-C1A \\sim N2B-C1B
 with sigma of 0.02
 N1B-C1B \\sim N1A-C1A
 with sigma of 0.02
 N1B-C2B \\sim N1A-C2A
 with sigma of 0.02
3. Uiso/Uaniso restraints and constraints
Uanis(Cl2) \\sim Ueq, Uanis(Pb1) \\sim Ueq, Uanis(Cl1) \\sim Ueq, Uanis(Cl4)
\\sim Ueq, Uanis(Cl3) \\sim Ueq: with sigma of 0.01 and sigma for terminal
atoms of 0.02
Uanis(N3A) \\sim Ueq, Uanis(N2A) \\sim Ueq, Uanis(C1A) \\sim Ueq, Uanis(C2A)
\\sim Ueq, Uanis(N1A) \\sim Ueq: with sigma of 0.01 and sigma for terminal
atoms of 0.02
Uanis(N2B) \\sim Ueq, Uanis(C1B) \\sim Ueq, Uanis(N1B) \\sim Ueq, Uanis(N3B)
\\sim Ueq, Uanis(C2B) \\sim Ueq: with sigma of 0.01 and sigma for terminal
atoms of 0.02
4. Rigid body (RIGU) restrains
 Cl2, Pb1, Cl1, Cl4, Cl3
 with sigma for 1-2 distances of 0.004 and sigma for 1-3 distances of 0.004
 N3B, N2B, C1B, C2B, N1B
 with sigma for 1-2 distances of 0.004 and sigma for 1-3 distances of 0.004
 N2B, C1B, N1B, N3B, C2B
 with sigma for 1-2 distances of 0.004 and sigma for 1-3 distances of 0.004
5.a Aromatic/amide H refined with riding coordinates:
 N2A(H2A), N1B(H1B), N1A(H1A), N2B(H2B), C1A(H1AA), C1B(H1BA), C2A(H2AA),
 C2B(H2BA)
;
_olex2_submission_special_instructions 'No special instructions were received'
_oxdiff_exptl_absorpt_empirical_details
;
Empirical correction (ABSPACK) includes:
- Absorption correction using spherical harmonics
- Frame scaling
;

loop_
_space_group_symop_operation_xyz
'x, y, z'
'-x, y+1/2, -z+1/2'
'-x, -y, -z'
'x, -y-1/2, z-1/2'

loop_
_atom_site_label
_atom_site_type_symbol
_atom_site_fract_x
_atom_site_fract_y
_atom_site_fract_z
_atom_site_U_iso_or_equiv
_atom_site_adp_type
_atom_site_occupancy
_atom_site_site_symmetry_order
_atom_site_calc_flag
_atom_site_refinement_flags_posn
_atom_site_refinement_flags_adp
_atom_site_refinement_flags_occupancy
_atom_site_disorder_assembly
_atom_site_disorder_group
Pb1 Pb 0.25000(3) 0.49134(4) 0.36607(5) 0.0387(2) Uani 1 1 d . U . . .
Cl1 Cl 0.2498(2) 0.7642(3) 0.1436(3) 0.0526(10) Uani 1 1 d . U . . .
Cl2 Cl 0.2499(2) 0.1794(3) 0.5361(4) 0.0522(10) Uani 1 1 d . U . . .
Cl4 Cl 0.3827(2) 0.4815(3) 0.3640(6) 0.0553(10) Uani 1 1 d . U . . .
Cl3 Cl 0.1172(2) 0.4816(3) 0.3641(5) 0.0548(10) Uani 1 1 d . U . . .
N2A N 0.3953(5) 0.3997(12) 0.8570(15) 0.043(3) Uani 1 1 d D U . . .
H2A H 0.376224 0.307604 0.877297 0.051 Uiso 1 1 calc R U . . .
N1B N 0.0869(5) 0.6496(12) 0.8317(15) 0.045(2) Uani 1 1 d D U . . .
H1B H 0.091533 0.754893 0.833307 0.054 Uiso 1 1 calc R U . . .
N1A N 0.4130(6) 0.6489(12) 0.8323(15) 0.046(3) Uani 1 1 d D U . . .
H1A H 0.408447 0.754226 0.833230 0.056 Uiso 1 1 calc R U . . .
N2B N 0.1040(6) 0.3998(12) 0.8570(15) 0.044(2) Uani 1 1 d D U . . .
H2B H 0.123020 0.307812 0.878371 0.053 Uiso 1 1 calc R U . . .
C1A C 0.3694(7) 0.5409(14) 0.8748(19) 0.045(3) Uani 1 1 d D U . . .
H1AA H 0.327665 0.562476 0.910995 0.054 Uiso 1 1 calc R U . . .
C1B C 0.1302(7) 0.5410(14) 0.8738(19) 0.045(3) Uani 1 1 d D U . . .
H1BA H 0.172088 0.561996 0.909305 0.054 Uiso 1 1 calc R U . . .
N3A N 0.4549(6) 0.4132(12) 0.8037(18) 0.053(3) Uani 1 1 d D U . . .
N3B N 0.0444(6) 0.4132(12) 0.8028(17) 0.051(3) Uani 1 1 d D U . . .
C2A C 0.4657(7) 0.5674(15) 0.787(2) 0.053(4) Uani 1 1 d D U . . .
H2AA H 0.504047 0.614616 0.750195 0.063 Uiso 1 1 calc R U . . .
C2B C 0.0342(7) 0.5679(14) 0.786(2) 0.050(3) Uani 1 1 d D U . . .
H2BA H -0.003973 0.615479 0.747631 0.060 Uiso 1 1 calc R U . . .

loop_
_atom_site_aniso_label
_atom_site_aniso_U_11
_atom_site_aniso_U_22
_atom_site_aniso_U_33
_atom_site_aniso_U_23
_atom_site_aniso_U_13
_atom_site_aniso_U_12
Pb1 0.1012(5) 0.0074(2) 0.0074(2) -0.00026(12) 0.00036(19) 0.0000(2)
Cl1 0.131(3) 0.0153(11) 0.0117(12) 0.0041(9) -0.0003(15) 0.0008(15)
Cl2 0.123(3) 0.0158(12) 0.0179(12) 0.0075(9) 0.0006(15) 0.0006(15)
Cl4 0.088(3) 0.0113(12) 0.067(2) 0.0001(12) -0.0170(19) -0.0045(14)
Cl3 0.085(3) 0.0109(12) 0.068(2) 0.0007(12) 0.0189(19) 0.0033(14)
N2A 0.055(6) 0.023(5) 0.050(6) 0.003(4) -0.012(5) 0.004(4)
N1B 0.062(5) 0.023(4) 0.049(5) 0.003(3) 0.020(4) -0.001(3)
N1A 0.069(7) 0.020(4) 0.050(6) -0.001(4) -0.020(5) 0.000(5)
N2B 0.059(5) 0.022(4) 0.051(5) 0.002(3) 0.018(4) -0.004(3)
C1A 0.061(7) 0.031(6) 0.042(6) 0.001(5) -0.001(5) 0.008(5)
C1B 0.064(5) 0.025(4) 0.047(6) 0.003(4) 0.010(4) -0.005(4)
N3A 0.066(7) 0.023(5) 0.071(7) -0.001(5) -0.032(5) 0.002(5)
N3B 0.058(5) 0.025(4) 0.071(6) -0.001(4) 0.025(4) -0.002(3)
C2A 0.058(7) 0.028(5) 0.073(8) 0.001(5) -0.023(6) 0.000(5)
C2B 0.058(5) 0.026(4) 0.066(7) 0.001(4) 0.022(4) -0.002(4)

loop_
_atom_type_symbol
_atom_type_description
_atom_type_scat_dispersion_real
_atom_type_scat_dispersion_imag
_atom_type_scat_source
C C 0.0033 0.0016 'International Tables Vol C Tables 4.2.6.8 and 6.1.1.4'
H H 0.0000 0.0000 'International Tables Vol C Tables 4.2.6.8 and 6.1.1.4'
Cl Cl 0.1484 0.1585 'International Tables Vol C Tables 4.2.6.8 and 6.1.1.4'
N N 0.0061 0.0033 'International Tables Vol C Tables 4.2.6.8 and 6.1.1.4'
Pb Pb -3.3944 10.1111 'International Tables Vol C Tables 4.2.6.8 and 6.1.1.4'

loop_
_exptl_crystal_face_index_h
_exptl_crystal_face_index_k
_exptl_crystal_face_index_l
_exptl_crystal_face_perp_dist
1 7 -8 0.0869
0 7 8 0.0832
-1 1 10 0.0738
-1 -12 1 0.4117
1 0 -10 0.0824
-2 12 -1 0.1383
-30 1 0 0.0656
30 0 0 0.0459

loop_
_geom_angle_atom_site_label_1
_geom_angle_atom_site_label_2
_geom_angle_atom_site_label_3
_geom_angle
_geom_angle_site_symmetry_1
_geom_angle_site_symmetry_3
_geom_angle_publ_flag
Cl1 Pb1 Cl1 80.844(13) . 4_576 ?
Cl1 Pb1 Cl2 84.59(8) . 4_565 ?
Cl1 Pb1 Cl2 169.94(8) . . ?
Cl1 Pb1 Cl4 91.14(12) . . ?
Cl1 Pb1 Cl3 91.17(12) . . ?
Cl2 Pb1 Cl1 165.44(8) 4_565 4_576 ?
Cl2 Pb1 Cl1 109.21(8) . 4_576 ?
Cl2 Pb1 Cl2 85.35(3) 4_565 . ?
Cl2 Pb1 Cl4 88.81(12) 4_565 . ?
Cl2 Pb1 Cl3 89.02(12) 4_565 . ?
Cl4 Pb1 Cl1 91.55(12) . 4_576 ?
Cl4 Pb1 Cl2 88.75(11) . . ?
Cl4 Pb1 Cl3 176.67(8) . . ?
Cl3 Pb1 Cl1 91.18(12) . 4_576 ?
Cl3 Pb1 Cl2 88.56(11) . . ?
Pb1 Cl1 Pb1 170.68(11) . 4_575 ?
Pb1 Cl2 Pb1 146.06(11) 4_566 . ?
C1A N2A H2A 124.5 . . ?
C1A N2A N3A 111.1(11) . . ?
N3A N2A H2A 124.5 . . ?
C1B N1B H1B 126.4 . . ?
C1B N1B C2B 107.3(11) . . ?
C2B N1B H1B 126.4 . . ?
C1A N1A H1A 126.1 . . ?
C1A N1A C2A 107.8(11) . . ?
C2A N1A H1A 126.1 . . ?
C1B N2B H2B 124.4 . . ?
C1B N2B N3B 111.3(11) . . ?
N3B N2B H2B 124.4 . . ?
N2A C1A N1A 106.4(12) . . ?
N2A C1A H1AA 126.8 . . ?
N1A C1A H1AA 126.8 . . ?
N1B C1B H1BA 126.6 . . ?
N2B C1B N1B 106.8(12) . . ?
N2B C1B H1BA 126.6 . . ?
C2A N3A N2A 106.1(12) . . ?
C2B N3B N2B 105.6(12) . . ?
N1A C2A H2AA 125.7 . . ?
N3A C2A N1A 108.6(13) . . ?
N3A C2A H2AA 125.7 . . ?
N1B C2B H2BA 125.4 . . ?
N3B C2B N1B 109.1(13) . . ?
N3B C2B H2BA 125.4 . . ?

loop_
_geom_bond_atom_site_label_1
_geom_bond_atom_site_label_2
_geom_bond_distance
_geom_bond_site_symmetry_2
_geom_bond_publ_flag
Pb1 Cl1 2.793(2) . ?
Pb1 Cl1 2.875(2) 4_576 ?
Pb1 Cl2 2.806(3) 4_565 ?
Pb1 Cl2 2.875(3) . ?
Pb1 Cl4 2.844(5) . ?
Pb1 Cl3 2.845(4) . ?
N2A H2A 0.8800 . ?
N2A C1A 1.305(14) . ?
N2A N3A 1.340(15) . ?
N1B H1B 0.8800 . ?
N1B C1B 1.329(15) . ?
N1B C2B 1.358(16) . ?
N1A H1A 0.8800 . ?
N1A C1A 1.333(15) . ?
N1A C2A 1.358(16) . ?
N2B H2B 0.8800 . ?
N2B C1B 1.305(14) . ?
N2B N3B 1.340(15) . ?
C1A H1AA 0.9500 . ?
C1B H1BA 0.9500 . ?
N3A C2A 1.307(15) . ?
N3B C2B 1.309(14) . ?
C2A H2AA 0.9500 . ?
C2B H2BA 0.9500 . ?

loop_
_geom_torsion_atom_site_label_1
_geom_torsion_atom_site_label_2
_geom_torsion_atom_site_label_3
_geom_torsion_atom_site_label_4
_geom_torsion
_geom_torsion_site_symmetry_1
_geom_torsion_site_symmetry_2
_geom_torsion_site_symmetry_3
_geom_torsion_site_symmetry_4
_geom_torsion_publ_flag
N2A N3A C2A N1A 0.6(16) . . . . ?
N2B N3B C2B N1B -0.8(16) . . . . ?
C1A N2A N3A C2A -0.4(15) . . . . ?
C1A N1A C2A N3A -0.6(16) . . . . ?
C1B N1B C2B N3B 1.2(16) . . . . ?
C1B N2B N3B C2B 0.1(15) . . . . ?
N3A N2A C1A N1A 0.0(15) . . . . ?
N3B N2B C1B N1B 0.6(15) . . . . ?
C2A N1A C1A N2A 0.4(15) . . . . ?
C2B N1B C1B N2B -1.1(15) . . . . ?
